data_7707397
loop_
_publ_author_name
'T\"or\"ok, Patrik'
'Unjaroen, Duenpen'
'Vikt\'oria Csendes, Fl\'ora'
'Giorgi, Michel'
'Browne, Wesley R.'
'Kaizer, J\'ozsef'

_publ_section_title
;
 A nonheme peroxo-diiron(III) complex exhibiting both nucleophilic and
 electrophilic oxidation of organic substrates.
;
_journal_issue 21
_journal_name_full 'Dalton transactions (Cambridge, England : 2003)'
_journal_page_first 7181
_journal_page_last 7185
_journal_paper_doi 10.1039/d1dt01502h
_journal_volume 50
_journal_year 2021
_chemical_formula_moiety 'C30 H21 Fe N9 S3, 2(Cl O4), C2 H3 N, H2 O'
_chemical_formula_sum 'C32 H26 Cl2 Fe N10 O9 S3'
_chemical_formula_weight 917.56
_space_group_crystal_system triclinic
_space_group_IT_number 2
_space_group_name_Hall '-P 1'
_space_group_name_H-M_alt 'P -1'
_atom_sites_solution_hydrogens mixed
_audit_creation_date 2021-01-04
_audit_creation_method
;
Olex2 1.3
(compiled 2020.11.12 svn.r5f609507 for OlexSys, GUI svn.r6226)
;
_audit_update_record
;
2021-01-04 deposited with the CCDC.	2021-05-17 downloaded from the CCDC.
;
_cell_angle_alpha 86.615(8)
_cell_angle_beta 80.055(9)
_cell_angle_gamma 74.102(8)
_cell_formula_units_Z 2
_cell_length_a 11.6635(11)
_cell_length_b 12.2558(12)
_cell_length_c 14.2597(15)
_cell_measurement_reflns_used 2993
_cell_measurement_temperature 295
_cell_measurement_theta_max 72.5160
_cell_measurement_theta_min 4.6620
_cell_volume 1930.8(3)
_computing_cell_refinement
;
CrysAlisPro, Agilent Technologies,
Version 1.171.37.31 (release 14-01-2014 CrysAlis171 .NET)
(compiled Jan 14 2014,18:38:05)
;
_computing_data_collection
;
CrysAlisPro, Agilent Technologies,
Version 1.171.37.31 (release 14-01-2014 CrysAlis171 .NET)
(compiled Jan 14 2014,18:38:05)
;
_computing_data_reduction
;
CrysAlisPro, Agilent Technologies,
Version 1.171.37.31 (release 14-01-2014 CrysAlis171 .NET)
(compiled Jan 14 2014,18:38:05)
;
_computing_molecular_graphics 'Olex2 1.3 (Dolomanov et al., 2009)'
_computing_publication_material 'Olex2 1.3 (Dolomanov et al., 2009)'
_computing_structure_refinement 'SHELXL 2018/3 (Sheldrick, 2015)'
_diffrn_ambient_temperature 295
_diffrn_detector 'CCD plate'
_diffrn_detector_area_resol_mean 5.3048
_diffrn_detector_type AtlasS2
_diffrn_measured_fraction_theta_full 0.963
_diffrn_measured_fraction_theta_max 0.963
_diffrn_measurement_details
;
#__ type_ start__ end____ width___ exp.time_
  1 omega  -96.00   -2.00   1.0000    2.5000
omega____ theta____ kappa____ phi______ frames
    -      -39.2646  125.0000 -120.0000 94

#__ type_ start__ end____ width___ exp.time_
  2 omega -113.00  -10.00   1.0000    2.5000
omega____ theta____ kappa____ phi______ frames
    -      -39.2646  -57.0000   90.0000 103

#__ type_ start__ end____ width___ exp.time_
  3 omega  -50.00   36.00   1.0000    2.5000
omega____ theta____ kappa____ phi______ frames
    -      -39.2646   38.0000 -120.0000 86

#__ type_ start__ end____ width___ exp.time_
  4 omega  -48.00   31.00   1.0000    2.5000
omega____ theta____ kappa____ phi______ frames
    -      -39.2646   38.0000   30.0000 79

#__ type_ start__ end____ width___ exp.time_
  5 omega   83.00  178.00   1.0000   15.0000
omega____ theta____ kappa____ phi______ frames
    -      107.6719   45.0000 -120.0000 95

#__ type_ start__ end____ width___ exp.time_
  6 omega   53.00   98.00   1.0000   15.0000
omega____ theta____ kappa____ phi______ frames
    -      107.6719  -45.0000   60.0000 45

#__ type_ start__ end____ width___ exp.time_
  7 omega   52.00  177.00   1.0000   15.0000
omega____ theta____ kappa____ phi______ frames
    -      107.6719   15.0000    0.0000 125

#__ type_ start__ end____ width___ exp.time_
  8 omega   31.00  109.00   1.0000   15.0000
omega____ theta____ kappa____ phi______ frames
    -      107.6719  -94.0000  120.0000 78

#__ type_ start__ end____ width___ exp.time_
  9 omega   33.00   97.00   1.0000   15.0000
omega____ theta____ kappa____ phi______ frames
    -      107.6719  -45.0000  -60.0000 64

#__ type_ start__ end____ width___ exp.time_
 10 omega   35.00  121.00   1.0000   15.0000
omega____ theta____ kappa____ phi______ frames
    -      107.6719 -125.0000    0.0000 86

#__ type_ start__ end____ width___ exp.time_
 11 omega  101.00  178.00   1.0000   15.0000
omega____ theta____ kappa____ phi______ frames
    -      107.6719  125.0000 -180.0000 77

#__ type_ start__ end____ width___ exp.time_
 12 omega   33.00  135.00   1.0000   15.0000
omega____ theta____ kappa____ phi______ frames
    -      107.6719  -61.0000  150.0000 102
;
_diffrn_measurement_device 'four-circle diffractometer'
_diffrn_measurement_device_type 'SuperNova, Dual, Cu at zero, AtlasS2'
_diffrn_measurement_method '\w scans'
_diffrn_orient_matrix_UB_11 -0.0372851000
_diffrn_orient_matrix_UB_12 0.0866047000
_diffrn_orient_matrix_UB_13 -0.0794131000
_diffrn_orient_matrix_UB_21 -0.0631170000
_diffrn_orient_matrix_UB_22 0.0914912000
_diffrn_orient_matrix_UB_23 0.0754464000
_diffrn_orient_matrix_UB_31 0.1183327000
_diffrn_orient_matrix_UB_32 0.0348456000
_diffrn_orient_matrix_UB_33 -0.0058171000
_diffrn_radiation_monochromator mirror
_diffrn_radiation_probe x-ray
_diffrn_radiation_type 'Cu K\a'
_diffrn_radiation_wavelength 1.54184
_diffrn_reflns_av_R_equivalents 0.0463
_diffrn_reflns_av_unetI/netI 0.0743
_diffrn_reflns_Laue_measured_fraction_full 0.963
_diffrn_reflns_Laue_measured_fraction_max 0.963
_diffrn_reflns_limit_h_max 13
_diffrn_reflns_limit_h_min -11
_diffrn_reflns_limit_k_max 14
_diffrn_reflns_limit_k_min -12
_diffrn_reflns_limit_l_max 16
_diffrn_reflns_limit_l_min -16
_diffrn_reflns_number 9845
_diffrn_reflns_point_group_measured_fraction_full 0.963
_diffrn_reflns_point_group_measured_fraction_max 0.963
_diffrn_reflns_theta_full 65.084
_diffrn_reflns_theta_max 65.084
_diffrn_reflns_theta_min 3.750
_diffrn_source 'sealed X-ray tube'
_diffrn_source_type 'SuperNova (Cu) X-ray Source'
_exptl_absorpt_coefficient_mu 6.500
_exptl_absorpt_correction_T_max 1.00000
_exptl_absorpt_correction_T_min 0.45504
_exptl_absorpt_correction_type multi-scan
_exptl_absorpt_process_details
;
CrysAlisPro, Agilent Technologies,
Version 1.171.37.31 (release 14-01-2014 CrysAlis171 .NET)
(compiled Jan 14 2014,18:38:05)
Empirical absorption correction using spherical harmonics,
 implemented in SCALE3 ABSPACK scaling algorithm.
;
_exptl_crystal_colour yellow
_exptl_crystal_colour_primary yellow
_exptl_crystal_density_diffrn 1.578
_exptl_crystal_description plate
_exptl_crystal_F_000 936
_exptl_crystal_size_max 0.2
_exptl_crystal_size_mid 0.12
_exptl_crystal_size_min 0.03
_refine_diff_density_max 1.038
_refine_diff_density_min -0.522
_refine_diff_density_rms 0.091
_refine_ls_extinction_method none
_refine_ls_goodness_of_fit_ref 1.055
_refine_ls_hydrogen_treatment constr
_refine_ls_matrix_type full
_refine_ls_number_parameters 503
_refine_ls_number_reflns 6348
_refine_ls_number_restraints 0
_refine_ls_restrained_S_all 1.055
_refine_ls_R_factor_all 0.1404
_refine_ls_R_factor_gt 0.0867
_refine_ls_shift/su_max 0.000
_refine_ls_shift/su_mean 0.000
_refine_ls_structure_factor_coef Fsqd
_refine_ls_weighting_details 'w=1/[\s^2^(Fo^2^)+(0.0727P)^2^+8.5562P] where P=(Fo^2^+2Fc^2^)/3'
_refine_ls_weighting_scheme calc
_refine_ls_wR_factor_gt 0.1993
_refine_ls_wR_factor_ref 0.2325
_reflns_Friedel_coverage 0.000
_reflns_number_gt 3854
_reflns_number_total 6348
_reflns_threshold_expression 'I > 2\s(I)'
_cod_data_source_file d1dt01502h1.cif
_cod_data_source_block bob09
_cod_depositor_comments 'Adding full bibliography for 7707397.cif.'
_cod_database_code 7707397
_shelx_shelxl_version_number 2018/3
_chemical_oxdiff_formula 'c30 h21 cl2 fe1 n9 o8 s2'
_shelx_space_group_comment
;
The symmetry employed for this shelxl refinement is uniquely defined
by the following loop, which should always be used as a source of
symmetry information in preference to the above space-group names.
They are only intended as comments.
;
_cell_oxdiff_angle_alpha 86.615(8)
_cell_oxdiff_angle_beta 80.055(9)
_cell_oxdiff_angle_gamma 74.102(8)
_cell_oxdiff_length_a 11.6635(11)
_cell_oxdiff_length_b 12.2558(12)
_cell_oxdiff_length_c 14.2597(15)
_cell_oxdiff_measurement_reflns_used 2993
_cell_oxdiff_volume 1930.8(3)
_shelx_estimated_absorpt_t_max 0.829
_shelx_estimated_absorpt_t_min 0.356
_reflns_odcompleteness_completeness 96.00
_reflns_odcompleteness_iscentric 1
_reflns_odcompleteness_theta 66.97
_olex2_refinement_description
;
1. Fixed Uiso
 At 1.2 times of:
  All C(H) groups, All N(H) groups
 At 1.5 times of:
  All C(H,H,H) groups, All O(H,H) groups
2. Uiso/Uaniso restraints and constraints
Uanis(C22) = Uanis(C23) = Uanis(C24)
3.a Riding coordinates:
 O9(H9A,H9B)
3.b Aromatic/amide H refined with riding coordinates:
 N3(H3), N6(H6), N9(H9), C2(H2), C4(H4), C5(H5), C6(H6A), C10(H10), C11(H11),
 C13(H13), C14(H14), C15(H15), C16(H16), C1A(H1A), C20(H20), C25(H25), C24(H24),
  C23(H23), C22(H22), C29(H29), C30(H30)
3.c Idealised Me refined as rotating group:
 C31(H31A,H31B,H31C)
;
_olex2_submission_special_instructions 'No special instructions were received'

loop_
_space_group_symop_operation_xyz
'x, y, z'
'-x, -y, -z'

loop_
_atom_site_label
_atom_site_type_symbol
_atom_site_fract_x
_atom_site_fract_y
_atom_site_fract_z
_atom_site_U_iso_or_equiv
_atom_site_adp_type
_atom_site_occupancy
_atom_site_site_symmetry_order
_atom_site_calc_flag
_atom_site_refinement_flags_posn
_atom_site_refinement_flags_adp
_atom_site_refinement_flags_occupancy
_atom_site_disorder_assembly
_atom_site_disorder_group
Fe1 Fe 0.85930(12) 0.78098(11) 0.27984(9) 0.0493(4) Uani 1 1 d . . . . .
S1 S 1.1756(2) 0.9255(2) 0.1154(2) 0.0759(7) Uani 1 1 d . . . . .
S2 S 0.8532(2) 0.6097(2) -0.01145(17) 0.0681(7) Uani 1 1 d . . . . .
S3 S 1.1595(3) 0.4442(2) 0.3589(2) 0.0796(8) Uani 1 1 d . . . . .
N1 N 0.9959(6) 0.8585(6) 0.1980(5) 0.0537(17) Uani 1 1 d . . . . .
N2 N 0.7534(6) 0.9472(5) 0.2364(5) 0.0494(16) Uani 1 1 d . . . . .
N3 N 0.7526(7) 1.1041(6) 0.1496(5) 0.0563(18) Uani 1 1 d . . . . .
H3 H 0.779395 1.153599 0.113786 0.068 Uiso 1 1 calc R U . . .
N4 N 0.8543(6) 0.6894(6) 0.1490(5) 0.0495(16) Uani 1 1 d . . . . .
N5 N 0.7105(6) 0.7087(6) 0.3219(5) 0.0523(17) Uani 1 1 d . . . . .
N6 N 0.5886(6) 0.6148(6) 0.2828(5) 0.0547(18) Uani 1 1 d . . . . .
H6 H 0.557616 0.578667 0.248527 0.066 Uiso 1 1 calc R U . . .
N7 N 1.0060(6) 0.6273(6) 0.3239(5) 0.0563(18) Uani 1 1 d . . . . .
N8 N 0.8928(6) 0.8250(6) 0.4155(5) 0.0552(18) Uani 1 1 d . . . . .
N9 N 0.9953(7) 0.7864(7) 0.5353(5) 0.067(2) Uani 1 1 d . . . . .
H9 H 1.045418 0.749924 0.571407 0.080 Uiso 1 1 calc R U . . .
C1 C 0.6348(8) 1.0127(7) 0.2389(6) 0.056(2) Uani 1 1 d . . . . .
C2 C 0.5263(9) 0.9942(9) 0.2865(7) 0.070(3) Uani 1 1 d . . . . .
H2 H 0.524948 0.930283 0.324779 0.084 Uiso 1 1 calc R U . . .
C4 C 0.4226(10) 1.0743(10) 0.2740(9) 0.087(3) Uani 1 1 d . . . . .
H4 H 0.349311 1.062652 0.303730 0.104 Uiso 1 1 calc R U . . .
C5 C 0.4204(11) 1.1725(10) 0.2193(9) 0.088(3) Uani 1 1 d . . . . .
H5 H 0.347419 1.224591 0.212703 0.105 Uiso 1 1 calc R U . . .
C6 C 0.5270(10) 1.1910(8) 0.1757(7) 0.071(3) Uani 1 1 d . . . . .
H6A H 0.527448 1.257216 0.140382 0.086 Uiso 1 1 calc R U . . .
C7 C 0.6332(9) 1.1121(7) 0.1840(6) 0.058(2) Uani 1 1 d . . . . .
C8 C 0.8211(8) 1.0062(7) 0.1811(5) 0.0464(19) Uani 1 1 d . . . . .
C9 C 0.9489(8) 0.9658(7) 0.1625(5) 0.0483(19) Uani 1 1 d . . . . .
C10 C 1.0345(9) 1.0149(9) 0.1163(7) 0.069(3) Uani 1 1 d . . . . .
H10 H 1.018487 1.087189 0.088931 0.083 Uiso 1 1 calc R U . . .
C11 C 1.1119(9) 0.8291(8) 0.1788(6) 0.063(2) Uani 1 1 d . . . . .
H11 H 1.157917 0.759563 0.198396 0.075 Uiso 1 1 calc R U . . .
C12 C 0.6247(8) 0.7018(7) 0.4013(6) 0.055(2) Uani 1 1 d . . . . .
C13 C 0.6097(10) 0.7406(9) 0.4942(7) 0.076(3) Uani 1 1 d . . . . .
H13 H 0.659907 0.780410 0.511784 0.091 Uiso 1 1 calc R U . . .
C14 C 0.5176(11) 0.7170(10) 0.5573(7) 0.084(3) Uani 1 1 d . . . . .
H14 H 0.505510 0.741498 0.619595 0.101 Uiso 1 1 calc R U . . .
C15 C 0.4407(11) 0.6581(10) 0.5333(8) 0.089(3) Uani 1 1 d . . . . .
H15 H 0.379698 0.643551 0.579430 0.107 Uiso 1 1 calc R U . . .
C16 C 0.4541(10) 0.6215(9) 0.4426(8) 0.075(3) Uani 1 1 d . . . . .
H16 H 0.401433 0.584457 0.425177 0.091 Uiso 1 1 calc R U . . .
C17 C 0.5486(7) 0.6414(7) 0.3775(6) 0.053(2) Uani 1 1 d . . . . .
C18 C 0.6847(7) 0.6555(6) 0.2539(6) 0.0461(18) Uani 1 1 d . . . . .
C19 C 0.7563(8) 0.6449(7) 0.1591(6) 0.053(2) Uani 1 1 d . . . . .
C1A C 0.7423(8) 0.5991(7) 0.0797(6) 0.054(2) Uani 1 1 d . . . . .
H1A H 0.680375 0.566250 0.075468 0.065 Uiso 1 1 calc R U . . .
C20 C 0.9129(8) 0.6758(8) 0.0625(6) 0.058(2) Uani 1 1 d . . . . .
H20 H 0.982037 0.700306 0.042312 0.070 Uiso 1 1 calc R U . . .
C21 C 0.8544(8) 0.9146(8) 0.4743(7) 0.061(2) Uani 1 1 d . . . . .
C26 C 0.9158(8) 0.8969(7) 0.5517(6) 0.052(2) Uani 1 1 d . . . . .
C25 C 0.8993(10) 0.9722(9) 0.6221(7) 0.078(3) Uani 1 1 d . . . . .
H25 H 0.943669 0.956762 0.671851 0.093 Uiso 1 1 calc R U . . .
C24 C 0.8126(11) 1.0730(9) 0.6151(7) 0.0815(18) Uani 1 1 d . . . . .
H24 H 0.793848 1.129167 0.660684 0.098 Uiso 1 1 calc R U . . .
C23 C 0.7595(11) 1.0851(9) 0.5429(7) 0.0815(18) Uani 1 1 d . . . . .
H23 H 0.703610 1.155327 0.540161 0.098 Uiso 1 1 calc R U . . .
C22 C 0.7672(11) 1.0169(9) 0.4689(7) 0.0815(18) Uani 1 1 d . . . . .
H22 H 0.720186 1.036243 0.420936 0.098 Uiso 1 1 calc R U . . .
C27 C 0.9779(7) 0.7487(7) 0.4522(6) 0.0489(19) Uani 1 1 d . . . . .
C28 C 1.0393(8) 0.6410(8) 0.4098(6) 0.060(2) Uani 1 1 d . . . . .
C29 C 1.1196(8) 0.5531(8) 0.4392(6) 0.060(2) Uani 1 1 d . . . . .
H29 H 1.150318 0.550350 0.495488 0.072 Uiso 1 1 calc R U . . .
C30 C 1.0628(8) 0.5255(7) 0.2889(6) 0.055(2) Uani 1 1 d . . . . .
H30 H 1.051085 0.500584 0.231850 0.066 Uiso 1 1 calc R U . . .
Cl2 Cl 0.3819(2) 0.5551(2) 0.14217(18) 0.0708(7) Uani 1 1 d . . . . .
O5 O 0.3812(9) 0.6434(8) 0.0740(7) 0.128(3) Uani 1 1 d . . . . .
O6 O 0.3276(8) 0.6060(7) 0.2324(6) 0.103(3) Uani 1 1 d . . . . .
O7 O 0.5020(6) 0.4957(7) 0.1462(6) 0.098(3) Uani 1 1 d . . . . .
O8 O 0.3177(8) 0.4834(9) 0.1185(6) 0.121(3) Uani 1 1 d . . . . .
Cl1 Cl 0.8546(2) 0.3351(2) 0.26430(16) 0.0701(7) Uani 1 1 d . . . . .
O1 O 0.7379(7) 0.3606(8) 0.2346(6) 0.106(3) Uani 1 1 d . . . . .
O2 O 0.8482(8) 0.4020(8) 0.3435(5) 0.101(3) Uani 1 1 d . . . . .
O3 O 0.9357(10) 0.3574(11) 0.1898(7) 0.150(5) Uani 1 1 d . . . . .
O4 O 0.8841(11) 0.2221(7) 0.2908(8) 0.150(4) Uani 1 1 d . . . . .
N10 N 0.7154(11) 0.8991(9) 0.0055(8) 0.105(3) Uani 1 1 d . . . . .
C31 C 0.5130(11) 0.8556(13) 0.0702(11) 0.124(5) Uani 1 1 d . . . . .
H31A H 0.502884 0.797559 0.032487 0.186 Uiso 1 1 calc R U . . .
H31B H 0.448190 0.923051 0.066969 0.186 Uiso 1 1 calc R U . . .
H31C H 0.512111 0.829882 0.135143 0.186 Uiso 1 1 calc R U . . .
C32 C 0.6271(12) 0.8802(10) 0.0339(9) 0.083(3) Uani 1 1 d . . . . .
O9 O 1.1849(7) 0.7140(5) -0.0358(4) 0.077(2) Uani 1 1 d . . . . .
H9A H 1.178944 0.679730 -0.083654 0.116 Uiso 1 1 d R U . . .
H9B H 1.253583 0.679050 -0.021614 0.116 Uiso 1 1 d R U . . .

loop_
_atom_site_aniso_label
_atom_site_aniso_U_11
_atom_site_aniso_U_22
_atom_site_aniso_U_33
_atom_site_aniso_U_23
_atom_site_aniso_U_13
_atom_site_aniso_U_12
Fe1 0.0625(8) 0.0551(8) 0.0436(7) 0.0015(6) -0.0220(6) -0.0300(7)
S1 0.0667(16) 0.0897(19) 0.0780(17) -0.0071(14) -0.0015(13) -0.0370(14)
S2 0.0742(16) 0.0798(16) 0.0568(13) -0.0190(12) -0.0131(12) -0.0261(13)
S3 0.0834(18) 0.0638(16) 0.0842(18) -0.0022(13) -0.0138(15) -0.0072(14)
N1 0.060(5) 0.056(4) 0.053(4) -0.008(3) -0.021(4) -0.020(4)
N2 0.057(4) 0.044(4) 0.049(4) -0.007(3) -0.010(3) -0.013(3)
N3 0.076(5) 0.049(4) 0.050(4) 0.005(3) -0.013(4) -0.028(4)
N4 0.059(4) 0.050(4) 0.049(4) -0.002(3) -0.019(3) -0.023(3)
N5 0.064(4) 0.058(4) 0.045(4) -0.003(3) -0.017(3) -0.029(4)
N6 0.054(4) 0.053(4) 0.063(5) -0.007(3) -0.016(4) -0.021(3)
N7 0.062(4) 0.063(5) 0.051(4) 0.002(3) -0.010(3) -0.028(4)
N8 0.057(4) 0.062(5) 0.053(4) -0.018(3) -0.004(3) -0.026(4)
N9 0.073(5) 0.079(6) 0.055(4) 0.002(4) -0.034(4) -0.017(4)
C1 0.065(6) 0.053(5) 0.053(5) -0.015(4) -0.013(4) -0.017(5)
C2 0.062(6) 0.069(6) 0.079(7) -0.003(5) -0.008(5) -0.018(5)
C4 0.068(7) 0.081(8) 0.109(9) -0.012(7) -0.019(7) -0.010(6)
C5 0.071(8) 0.083(8) 0.100(9) -0.023(7) -0.027(7) 0.007(6)
C6 0.080(7) 0.058(6) 0.070(6) -0.010(5) -0.020(6) -0.001(5)
C7 0.079(7) 0.044(5) 0.053(5) -0.007(4) -0.019(5) -0.012(5)
C8 0.062(5) 0.043(4) 0.040(4) -0.002(3) -0.015(4) -0.020(4)
C9 0.062(5) 0.046(5) 0.045(4) -0.001(4) -0.013(4) -0.024(4)
C10 0.088(7) 0.071(6) 0.059(6) 0.005(5) -0.006(5) -0.041(6)
C11 0.068(6) 0.062(6) 0.063(6) -0.006(4) -0.024(5) -0.015(5)
C12 0.061(5) 0.046(5) 0.062(5) 0.000(4) -0.022(5) -0.015(4)
C13 0.103(8) 0.086(7) 0.053(6) -0.003(5) -0.024(6) -0.042(6)
C14 0.100(9) 0.099(8) 0.053(6) -0.005(6) 0.006(6) -0.036(7)
C15 0.091(8) 0.099(9) 0.080(8) 0.009(7) 0.004(6) -0.042(7)
C16 0.077(7) 0.074(7) 0.081(7) -0.002(6) -0.011(6) -0.032(6)
C17 0.048(5) 0.050(5) 0.062(5) 0.001(4) -0.013(4) -0.014(4)
C18 0.047(5) 0.045(4) 0.050(5) -0.004(4) -0.015(4) -0.014(4)
C19 0.063(5) 0.048(5) 0.053(5) -0.001(4) -0.025(4) -0.016(4)
C1A 0.053(5) 0.060(5) 0.056(5) -0.012(4) -0.013(4) -0.021(4)
C20 0.061(5) 0.068(6) 0.054(5) -0.006(4) -0.020(4) -0.023(5)
C21 0.063(6) 0.054(5) 0.069(6) -0.010(5) -0.005(5) -0.022(5)
C26 0.055(5) 0.061(5) 0.043(4) -0.011(4) -0.013(4) -0.018(4)
C25 0.091(8) 0.085(8) 0.062(6) -0.002(5) -0.036(6) -0.019(6)
C24 0.116(5) 0.070(4) 0.065(4) -0.014(3) -0.026(3) -0.027(4)
C23 0.116(5) 0.070(4) 0.065(4) -0.014(3) -0.026(3) -0.027(4)
C22 0.116(5) 0.070(4) 0.065(4) -0.014(3) -0.026(3) -0.027(4)
C27 0.048(5) 0.050(5) 0.052(5) 0.009(4) -0.021(4) -0.011(4)
C28 0.065(6) 0.067(6) 0.052(5) 0.002(4) -0.011(4) -0.023(5)
C29 0.070(6) 0.064(6) 0.045(5) -0.001(4) -0.005(4) -0.019(5)
C30 0.060(5) 0.047(5) 0.059(5) -0.002(4) -0.016(4) -0.011(4)
Cl2 0.0601(14) 0.0868(17) 0.0756(16) -0.0040(13) -0.0231(12) -0.0287(13)
O5 0.135(8) 0.113(7) 0.138(8) 0.043(6) -0.036(7) -0.039(6)
O6 0.104(6) 0.118(7) 0.094(6) -0.023(5) -0.025(5) -0.030(5)
O7 0.068(5) 0.093(6) 0.140(7) -0.031(5) -0.031(5) -0.020(4)
O8 0.107(6) 0.190(10) 0.106(6) -0.026(6) -0.027(5) -0.098(7)
Cl1 0.0931(18) 0.0715(16) 0.0523(13) -0.0014(11) -0.0268(13) -0.0238(13)
O1 0.096(6) 0.120(7) 0.105(6) -0.028(5) -0.052(5) -0.004(5)
O2 0.124(7) 0.138(7) 0.063(4) -0.028(4) -0.031(4) -0.054(6)
O3 0.146(9) 0.245(13) 0.088(6) -0.046(7) 0.017(6) -0.116(9)
O4 0.210(11) 0.066(6) 0.188(11) 0.023(6) -0.111(9) -0.019(6)
N10 0.119(9) 0.092(8) 0.112(9) 0.001(6) -0.020(7) -0.039(7)
C31 0.080(9) 0.132(13) 0.163(15) 0.002(11) -0.040(9) -0.023(9)
C32 0.086(8) 0.065(7) 0.098(9) 0.002(6) -0.034(7) -0.010(6)
O9 0.119(6) 0.075(4) 0.050(4) 0.002(3) -0.021(4) -0.043(4)

loop_
_atom_type_symbol
_atom_type_description
_atom_type_scat_dispersion_real
_atom_type_scat_dispersion_imag
_atom_type_scat_source
C C 0.0181 0.0091 'International Tables Vol C Tables 4.2.6.8 and 6.1.1.4'
H H 0.0000 0.0000 'International Tables Vol C Tables 4.2.6.8 and 6.1.1.4'
Cl Cl 0.3639 0.7018 'International Tables Vol C Tables 4.2.6.8 and 6.1.1.4'
Fe Fe -1.1336 3.1974 'International Tables Vol C Tables 4.2.6.8 and 6.1.1.4'
N N 0.0311 0.0180 'International Tables Vol C Tables 4.2.6.8 and 6.1.1.4'
O O 0.0492 0.0322 'International Tables Vol C Tables 4.2.6.8 and 6.1.1.4'
S S 0.3331 0.5567 'International Tables Vol C Tables 4.2.6.8 and 6.1.1.4'

loop_
_geom_angle_atom_site_label_1
_geom_angle_atom_site_label_2
_geom_angle_atom_site_label_3
_geom_angle
_geom_angle_site_symmetry_1
_geom_angle_site_symmetry_3
_geom_angle_publ_flag
N1 Fe1 N4 90.2(2) . . ?
N1 Fe1 N7 92.0(3) . . ?
N2 Fe1 N1 76.1(3) . . ?
N2 Fe1 N4 95.7(2) . . ?
N2 Fe1 N7 166.6(2) . . ?
N4 Fe1 N7 90.5(2) . . ?
N5 Fe1 N1 164.1(2) . . ?
N5 Fe1 N2 96.6(3) . . ?
N5 Fe1 N4 76.3(2) . . ?
N5 Fe1 N7 96.5(3) . . ?
N5 Fe1 N8 102.1(3) . . ?
N8 Fe1 N1 93.1(2) . . ?
N8 Fe1 N2 99.6(3) . . ?
N8 Fe1 N4 164.7(3) . . ?
N8 Fe1 N7 74.5(3) . . ?
C11 S1 C10 89.1(5) . . ?
C1A S2 C20 89.5(4) . . ?
C30 S3 C29 89.6(4) . . ?
C9 N1 Fe1 114.3(5) . . ?
C11 N1 Fe1 134.5(6) . . ?
C11 N1 C9 111.1(8) . . ?
C1 N2 Fe1 141.8(6) . . ?
C8 N2 Fe1 112.9(5) . . ?
C8 N2 C1 105.0(7) . . ?
C7 N3 H3 125.5 . . ?
C8 N3 H3 125.5 . . ?
C8 N3 C7 109.1(7) . . ?
C19 N4 Fe1 112.5(5) . . ?
C20 N4 Fe1 136.8(6) . . ?
C20 N4 C19 110.2(7) . . ?
C12 N5 Fe1 139.6(5) . . ?
C18 N5 Fe1 114.9(6) . . ?
C18 N5 C12 105.4(7) . . ?
C17 N6 H6 126.3 . . ?
C18 N6 H6 126.3 . . ?
C18 N6 C17 107.4(7) . . ?
C28 N7 Fe1 113.5(6) . . ?
C30 N7 Fe1 135.4(6) . . ?
C30 N7 C28 111.0(8) . . ?
C21 N8 Fe1 137.5(7) . . ?
C27 N8 Fe1 115.2(5) . . ?
C27 N8 C21 107.2(7) . . ?
C26 N9 H9 126.1 . . ?
C27 N9 H9 126.1 . . ?
C27 N9 C26 107.8(7) . . ?
N2 C1 C2 130.4(9) . . ?
N2 C1 C7 109.8(8) . . ?
C2 C1 C7 119.8(9) . . ?
C1 C2 H2 121.6 . . ?
C4 C2 C1 116.8(10) . . ?
C4 C2 H2 121.6 . . ?
C2 C4 H4 118.2 . . ?
C2 C4 C5 123.6(12) . . ?
C5 C4 H4 118.2 . . ?
C4 C5 H5 120.5 . . ?
C6 C5 C4 118.9(11) . . ?
C6 C5 H5 120.5 . . ?
C5 C6 H6A 120.1 . . ?
C5 C6 C7 119.8(10) . . ?
C7 C6 H6A 120.1 . . ?
N3 C7 C1 104.6(8) . . ?
C6 C7 N3 134.4(9) . . ?
C6 C7 C1 121.0(10) . . ?
N2 C8 N3 111.6(7) . . ?
N2 C8 C9 121.3(7) . . ?
N3 C8 C9 127.1(7) . . ?
N1 C9 C8 115.2(7) . . ?
C10 C9 N1 113.6(8) . . ?
C10 C9 C8 131.2(8) . . ?
S1 C10 H10 124.7 . . ?
C9 C10 S1 110.6(7) . . ?
C9 C10 H10 124.7 . . ?
S1 C11 H11 122.2 . . ?
N1 C11 S1 115.6(7) . . ?
N1 C11 H11 122.2 . . ?
N5 C12 C13 130.8(8) . . ?
N5 C12 C17 108.8(7) . . ?
C17 C12 C13 120.4(9) . . ?
C12 C13 H13 121.8 . . ?
C14 C13 C12 116.3(10) . . ?
C14 C13 H13 121.8 . . ?
C13 C14 H14 118.3 . . ?
C13 C14 C15 123.3(10) . . ?
C15 C14 H14 118.3 . . ?
C14 C15 H15 119.8 . . ?
C16 C15 C14 120.4(10) . . ?
C16 C15 H15 119.8 . . ?
C15 C16 H16 121.2 . . ?
C15 C16 C17 117.7(10) . . ?
C17 C16 H16 121.2 . . ?
N6 C17 C12 105.6(7) . . ?
N6 C17 C16 132.6(8) . . ?
C16 C17 C12 121.8(9) . . ?
N5 C18 N6 112.7(7) . . ?
N5 C18 C19 121.3(7) . . ?
N6 C18 C19 126.0(7) . . ?
N4 C19 C18 114.5(7) . . ?
C1A C19 N4 114.9(8) . . ?
C1A C19 C18 130.6(8) . . ?
S2 C1A H1A 124.7 . . ?
C19 C1A S2 110.6(6) . . ?
C19 C1A H1A 124.7 . . ?
S2 C20 H20 122.6 . . ?
N4 C20 S2 114.9(7) . . ?
N4 C20 H20 122.6 . . ?
N8 C21 C26 111.5(8) . . ?
N8 C21 C22 130.8(9) . . ?
C22 C21 C26 117.7(8) . . ?
C21 C26 N9 102.9(7) . . ?
C25 C26 N9 131.6(8) . . ?
C25 C26 C21 125.5(9) . . ?
C26 C25 H25 122.1 . . ?
C26 C25 C24 115.7(9) . . ?
C24 C25 H25 122.1 . . ?
C25 C24 H24 121.9 . . ?
C23 C24 C25 116.3(10) . . ?
C23 C24 H24 121.9 . . ?
C24 C23 H23 113.3 . . ?
C24 C23 C22 133.5(12) . . ?
C22 C23 H23 113.3 . . ?
C21 C22 H22 124.4 . . ?
C23 C22 C21 111.3(10) . . ?
C23 C22 H22 124.4 . . ?
N8 C27 N9 110.6(7) . . ?
N8 C27 C28 123.3(7) . . ?
N9 C27 C28 126.1(7) . . ?
N7 C28 C27 113.4(8) . . ?
C29 C28 N7 115.2(9) . . ?
C29 C28 C27 131.4(8) . . ?
S3 C29 H29 124.6 . . ?
C28 C29 S3 110.7(7) . . ?
C28 C29 H29 124.6 . . ?
S3 C30 H30 123.3 . . ?
N7 C30 S3 113.5(7) . . ?
N7 C30 H30 123.3 . . ?
O5 Cl2 O6 107.6(6) . . ?
O7 Cl2 O5 108.5(6) . . ?
O7 Cl2 O6 108.9(5) . . ?
O8 Cl2 O5 110.4(6) . . ?
O8 Cl2 O6 110.4(5) . . ?
O8 Cl2 O7 110.9(6) . . ?
O2 Cl1 O1 109.9(5) . . ?
O3 Cl1 O1 108.4(6) . . ?
O3 Cl1 O2 110.5(6) . . ?
O3 Cl1 O4 111.7(8) . . ?
O4 Cl1 O1 107.1(6) . . ?
O4 Cl1 O2 109.2(6) . . ?
H31A C31 H31B 109.5 . . ?
H31A C31 H31C 109.5 . . ?
H31B C31 H31C 109.5 . . ?
C32 C31 H31A 109.5 . . ?
C32 C31 H31B 109.5 . . ?
C32 C31 H31C 109.5 . . ?
N10 C32 C31 179.7(16) . . ?
H9A O9 H9B 104.7 . . ?

loop_
_geom_bond_atom_site_label_1
_geom_bond_atom_site_label_2
_geom_bond_distance
_geom_bond_site_symmetry_2
_geom_bond_publ_flag
Fe1 N1 2.204(7) . ?
Fe1 N2 2.190(7) . ?
Fe1 N4 2.250(6) . ?
Fe1 N5 2.139(7) . ?
Fe1 N7 2.310(8) . ?
Fe1 N8 2.165(7) . ?
S1 C10 1.707(11) . ?
S1 C11 1.700(10) . ?
S2 C1A 1.695(9) . ?
S2 C20 1.707(8) . ?
S3 C29 1.722(9) . ?
S3 C30 1.707(9) . ?
N1 C9 1.381(10) . ?
N1 C11 1.285(11) . ?
N2 C1 1.391(11) . ?
N2 C8 1.341(10) . ?
N3 H3 0.8600 . ?
N3 C7 1.372(11) . ?
N3 C8 1.347(10) . ?
N4 C19 1.379(10) . ?
N4 C20 1.300(11) . ?
N5 C12 1.391(11) . ?
N5 C18 1.318(9) . ?
N6 H6 0.8600 . ?
N6 C17 1.378(11) . ?
N6 C18 1.341(10) . ?
N7 C28 1.379(11) . ?
N7 C30 1.323(11) . ?
N8 C21 1.349(11) . ?
N8 C27 1.322(10) . ?
N9 H9 0.8600 . ?
N9 C26 1.422(11) . ?
N9 C27 1.363(10) . ?
C1 C2 1.398(13) . ?
C1 C7 1.407(12) . ?
C2 H2 0.9300 . ?
C2 C4 1.365(14) . ?
C4 H4 0.9300 . ?
C4 C5 1.391(16) . ?
C5 H5 0.9300 . ?
C5 C6 1.362(15) . ?
C6 H6A 0.9300 . ?
C6 C7 1.365(13) . ?
C8 C9 1.418(12) . ?
C9 C10 1.360(12) . ?
C10 H10 0.9300 . ?
C11 H11 0.9300 . ?
C12 C13 1.399(12) . ?
C12 C17 1.395(11) . ?
C13 H13 0.9300 . ?
C13 C14 1.362(14) . ?
C14 H14 0.9300 . ?
C14 C15 1.390(15) . ?
C15 H15 0.9300 . ?
C15 C16 1.363(15) . ?
C16 H16 0.9300 . ?
C16 C17 1.379(13) . ?
C18 C19 1.453(11) . ?
C19 C1A 1.346(11) . ?
C1A H1A 0.9300 . ?
C20 H20 0.9300 . ?
C21 C26 1.391(12) . ?
C21 C22 1.389(14) . ?
C26 C25 1.358(12) . ?
C25 H25 0.9300 . ?
C25 C24 1.376(14) . ?
C24 H24 0.9300 . ?
C24 C23 1.271(13) . ?
C23 H23 0.9300 . ?
C23 C22 1.360(13) . ?
C22 H22 0.9300 . ?
C27 C28 1.431(12) . ?
C28 C29 1.320(12) . ?
C29 H29 0.9300 . ?
C30 H30 0.9300 . ?
Cl2 O5 1.411(9) . ?
Cl2 O6 1.429(8) . ?
Cl2 O7 1.400(7) . ?
Cl2 O8 1.389(7) . ?
Cl1 O1 1.442(8) . ?
Cl1 O2 1.413(7) . ?
Cl1 O3 1.363(9) . ?
Cl1 O4 1.379(9) . ?
N10 C32 1.120(14) . ?
C31 H31A 0.9600 . ?
C31 H31B 0.9600 . ?
C31 H31C 0.9600 . ?
C31 C32 1.447(17) . ?
O9 H9A 0.8452 . ?
O9 H9B 0.8505 . ?

loop_
_geom_torsion_atom_site_label_1
_geom_torsion_atom_site_label_2
_geom_torsion_atom_site_label_3
_geom_torsion_atom_site_label_4
_geom_torsion
_geom_torsion_site_symmetry_1
_geom_torsion_site_symmetry_2
_geom_torsion_site_symmetry_3
_geom_torsion_site_symmetry_4
_geom_torsion_publ_flag
Fe1 N1 C9 C8 -2.5(8) . . . . ?
Fe1 N1 C9 C10 176.9(6) . . . . ?
Fe1 N1 C11 S1 -177.0(4) . . . . ?
Fe1 N2 C1 C2 8.5(15) . . . . ?
Fe1 N2 C1 C7 -172.5(6) . . . . ?
Fe1 N2 C8 N3 175.3(5) . . . . ?
Fe1 N2 C8 C9 -5.6(9) . . . . ?
Fe1 N4 C19 C18 -6.2(8) . . . . ?
Fe1 N4 C19 C1A 173.6(6) . . . . ?
Fe1 N4 C20 S2 -171.6(5) . . . . ?
Fe1 N5 C12 C13 -4.2(16) . . . . ?
Fe1 N5 C12 C17 178.2(7) . . . . ?
Fe1 N5 C18 N6 -178.0(5) . . . . ?
Fe1 N5 C18 C19 1.9(10) . . . . ?
Fe1 N7 C28 C27 -1.4(9) . . . . ?
Fe1 N7 C28 C29 177.5(6) . . . . ?
Fe1 N7 C30 S3 -176.7(4) . . . . ?
Fe1 N8 C21 C26 -175.8(6) . . . . ?
Fe1 N8 C21 C22 4.0(17) . . . . ?
Fe1 N8 C27 N9 177.5(5) . . . . ?
Fe1 N8 C27 C28 -3.9(11) . . . . ?
N1 C9 C10 S1 0.9(9) . . . . ?
N2 C1 C2 C4 -179.2(9) . . . . ?
N2 C1 C7 N3 -0.2(9) . . . . ?
N2 C1 C7 C6 -179.5(8) . . . . ?
N2 C8 C9 N1 5.6(10) . . . . ?
N2 C8 C9 C10 -173.7(8) . . . . ?
N3 C8 C9 N1 -175.5(7) . . . . ?
N3 C8 C9 C10 5.2(14) . . . . ?
N4 C19 C1A S2 0.3(10) . . . . ?
N5 C12 C13 C14 -178.0(10) . . . . ?
N5 C12 C17 N6 -1.2(9) . . . . ?
N5 C12 C17 C16 -179.7(8) . . . . ?
N5 C18 C19 N4 3.1(11) . . . . ?
N5 C18 C19 C1A -176.7(9) . . . . ?
N6 C18 C19 N4 -176.9(7) . . . . ?
N6 C18 C19 C1A 3.3(15) . . . . ?
N7 C28 C29 S3 -0.2(10) . . . . ?
N8 C21 C26 N9 -0.6(10) . . . . ?
N8 C21 C26 C25 178.6(9) . . . . ?
N8 C21 C22 C23 -178.4(10) . . . . ?
N8 C27 C28 N7 3.6(12) . . . . ?
N8 C27 C28 C29 -175.1(9) . . . . ?
N9 C26 C25 C24 -179.9(10) . . . . ?
N9 C27 C28 N7 -178.0(8) . . . . ?
N9 C27 C28 C29 3.3(16) . . . . ?
C1 N2 C8 N3 0.4(8) . . . . ?
C1 N2 C8 C9 179.4(7) . . . . ?
C1 C2 C4 C5 -1.6(17) . . . . ?
C2 C1 C7 N3 178.8(8) . . . . ?
C2 C1 C7 C6 -0.5(13) . . . . ?
C2 C4 C5 C6 -0.3(18) . . . . ?
C4 C5 C6 C7 1.9(16) . . . . ?
C5 C6 C7 N3 179.5(10) . . . . ?
C5 C6 C7 C1 -1.5(14) . . . . ?
C7 N3 C8 N2 -0.6(9) . . . . ?
C7 N3 C8 C9 -179.5(7) . . . . ?
C7 C1 C2 C4 2.0(14) . . . . ?
C8 N2 C1 C2 -179.0(9) . . . . ?
C8 N2 C1 C7 -0.1(8) . . . . ?
C8 N3 C7 C1 0.5(9) . . . . ?
C8 N3 C7 C6 179.6(9) . . . . ?
C8 C9 C10 S1 -179.9(7) . . . . ?
C9 N1 C11 S1 -0.9(9) . . . . ?
C10 S1 C11 N1 1.2(7) . . . . ?
C11 S1 C10 C9 -1.1(7) . . . . ?
C11 N1 C9 C8 -179.4(7) . . . . ?
C11 N1 C9 C10 0.0(10) . . . . ?
C12 N5 C18 N6 0.2(9) . . . . ?
C12 N5 C18 C19 -179.8(7) . . . . ?
C12 C13 C14 C15 -0.2(18) . . . . ?
C13 C12 C17 N6 -179.1(8) . . . . ?
C13 C12 C17 C16 2.4(14) . . . . ?
C13 C14 C15 C16 -1(2) . . . . ?
C14 C15 C16 C17 2.3(18) . . . . ?
C15 C16 C17 N6 178.7(10) . . . . ?
C15 C16 C17 C12 -3.2(15) . . . . ?
C17 N6 C18 N5 -1.0(9) . . . . ?
C17 N6 C18 C19 179.0(8) . . . . ?
C17 C12 C13 C14 -0.6(15) . . . . ?
C18 N5 C12 C13 178.2(10) . . . . ?
C18 N5 C12 C17 0.6(9) . . . . ?
C18 N6 C17 C12 1.3(9) . . . . ?
C18 N6 C17 C16 179.6(10) . . . . ?
C18 C19 C1A S2 -179.9(7) . . . . ?
C19 N4 C20 S2 0.3(9) . . . . ?
C1A S2 C20 N4 -0.1(7) . . . . ?
C20 S2 C1A C19 -0.1(7) . . . . ?
C20 N4 C19 C18 179.8(7) . . . . ?
C20 N4 C19 C1A -0.4(11) . . . . ?
C21 N8 C27 N9 0.7(10) . . . . ?
C21 N8 C27 C28 179.3(8) . . . . ?
C21 C26 C25 C24 1.1(16) . . . . ?
C26 N9 C27 N8 -1.1(10) . . . . ?
C26 N9 C27 C28 -179.6(8) . . . . ?
C26 C21 C22 C23 1.4(14) . . . . ?
C26 C25 C24 C23 -1.3(17) . . . . ?
C25 C24 C23 C22 2(2) . . . . ?
C24 C23 C22 C21 -2(2) . . . . ?
C22 C21 C26 N9 179.5(9) . . . . ?
C22 C21 C26 C25 -1.2(15) . . . . ?
C27 N8 C21 C26 0.0(10) . . . . ?
C27 N8 C21 C22 179.8(10) . . . . ?
C27 N9 C26 C21 1.0(9) . . . . ?
C27 N9 C26 C25 -178.2(10) . . . . ?
C27 C28 C29 S3 178.5(8) . . . . ?
C28 N7 C30 S3 -0.8(10) . . . . ?
C29 S3 C30 N7 0.6(7) . . . . ?
C30 S3 C29 C28 -0.2(7) . . . . ?
C30 N7 C28 C27 -178.3(8) . . . . ?
C30 N7 C28 C29 0.6(11) . . . . ?
